data_7120942
loop_
_publ_author_name
'Su, Yuan'
'Xu, Jia'
'Shi, Qin'
'Yu, Lian'
'Cai, Ting'

_publ_section_title
;
 Polymorphism of griseofulvin: concomitant crystallization from the melt
 and a single crystal structure of a metastable polymorph with anomalously
 large thermal expansion.
;
_journal_issue 4
_journal_name_full 'Chemical communications (Cambridge, England)'
_journal_page_first 358
_journal_page_last 361
_journal_paper_doi 10.1039/c7cc07744k
_journal_volume 54
_journal_year 2018
_chemical_absolute_configuration ad
_chemical_formula_sum 'C17 H17 Cl O6'
_chemical_formula_weight 352.76
_chemical_melting_point 492
_chemical_name_systematic griseofulvin
_space_group_crystal_system tetragonal
_space_group_IT_number 76
_space_group_name_Hall 'P 4w'
_space_group_name_H-M_alt 'P 41'
_symmetry_space_group_name_Hall 'P 4w'
_symmetry_space_group_name_H-M 'P 41'
_atom_sites_solution_hydrogens geom
_audit_creation_method SHELXL-2016/6
_audit_update_record
;
2017-11-10 deposited with the CCDC.
2017-12-01 downloaded from the CCDC.
;
_cell_angle_alpha 90
_cell_angle_beta 90
_cell_angle_gamma 90
_cell_formula_units_Z 4
_cell_length_a 8.9799(13)
_cell_length_b 8.9799(13)
_cell_length_c 19.914(3)
_cell_measurement_reflns_used 3731
_cell_measurement_temperature 298(2)
_cell_measurement_theta_max 23.48
_cell_measurement_theta_min 2.49
_cell_volume 1605.8(4)
_computing_structure_refinement 'SHELXL-2016/6 (Sheldrick, 2016)'
_computing_structure_solution 'SHELXT 2014/4 (Sheldrick, 2014)'
_diffrn_ambient_temperature 298(2)
_diffrn_measured_fraction_theta_full 1.000
_diffrn_measured_fraction_theta_max 0.999
_diffrn_measurement_device_type 'Bruker APEX-II CCD'
_diffrn_measurement_method '\f and \w scans'
_diffrn_radiation_type MoK\a
_diffrn_radiation_wavelength 0.71073
_diffrn_reflns_av_R_equivalents 0.0297
_diffrn_reflns_av_unetI/netI 0.0330
_diffrn_reflns_Laue_measured_fraction_full 1.000
_diffrn_reflns_Laue_measured_fraction_max 0.999
_diffrn_reflns_limit_h_max 11
_diffrn_reflns_limit_h_min -9
_diffrn_reflns_limit_k_max 11
_diffrn_reflns_limit_k_min -11
_diffrn_reflns_limit_l_max 25
_diffrn_reflns_limit_l_min -25
_diffrn_reflns_number 11042
_diffrn_reflns_point_group_measured_fraction_full 0.995
_diffrn_reflns_point_group_measured_fraction_max 0.991
_diffrn_reflns_theta_full 25.242
_diffrn_reflns_theta_max 27.607
_diffrn_reflns_theta_min 2.268
_exptl_absorpt_coefficient_mu 0.269
_exptl_crystal_density_diffrn 1.459
_exptl_crystal_F_000 736
_exptl_crystal_recrystallization_method 'Re-crystallisation from solvent: ethanol'
_exptl_crystal_size_max 0.240
_exptl_crystal_size_mid 0.220
_exptl_crystal_size_min 0.190
_refine_diff_density_max 0.149
_refine_diff_density_min -0.211
_refine_diff_density_rms 0.033
_refine_ls_abs_structure_details
;
 Flack x determined using 1359 quotients [(I+)-(I-)]/[(I+)+(I-)]
 (Parsons, Flack and Wagner, Acta Cryst. B69 (2013) 249-259).
;
_refine_ls_abs_structure_Flack -0.01(3)
_refine_ls_extinction_method none
_refine_ls_goodness_of_fit_ref 1.032
_refine_ls_hydrogen_treatment constr
_refine_ls_matrix_type full
_refine_ls_number_parameters 221
_refine_ls_number_reflns 3692
_refine_ls_number_restraints 1
_refine_ls_restrained_S_all 1.031
_refine_ls_R_factor_all 0.0415
_refine_ls_R_factor_gt 0.0345
_refine_ls_shift/su_max 0.000
_refine_ls_shift/su_mean 0.000
_refine_ls_structure_factor_coef Fsqd
_refine_ls_weighting_details 'w=1/[\s^2^(Fo^2^)+(0.0426P)^2^+0.0828P] where P=(Fo^2^+2Fc^2^)/3'
_refine_ls_weighting_scheme calc
_refine_ls_wR_factor_gt 0.0792
_refine_ls_wR_factor_ref 0.0832
_reflns_Friedel_coverage 0.926
_reflns_Friedel_fraction_full 0.990
_reflns_Friedel_fraction_max 0.981
_reflns_number_gt 3267
_reflns_number_total 3692
_reflns_threshold_expression 'I > 2\s(I)'
_cod_data_source_file c7cc07744k2.cif
_cod_data_source_block 20170817YKD_CT_298_0m_a
_cod_depositor_comments 'Adding full bibliography for 7120941--7120946.cif.'
_cod_original_cell_volume 1605.8(5)
_cod_database_code 7120942
_shelx_shelxl_version_number 2016/6
_shelx_space_group_comment
;
The symmetry employed for this shelxl refinement is uniquely defined
by the following loop, which should always be used as a source of
symmetry information in preference to the above space-group names.
They are only intended as comments.
;
_shelx_estimated_absorpt_t_min 0.938
_shelx_estimated_absorpt_t_max 0.951

loop_
_space_group_symop_operation_xyz
'x, y, z'
'-x, -y, z+1/2'
'-y, x, z+1/4'
'y, -x, z+3/4'

loop_
_atom_site_label
_atom_site_type_symbol
_atom_site_fract_x
_atom_site_fract_y
_atom_site_fract_z
_atom_site_U_iso_or_equiv
_atom_site_adp_type
_atom_site_occupancy
_atom_site_site_symmetry_order
_atom_site_calc_flag
_atom_site_refinement_flags_posn
_atom_site_refinement_flags_adp
C1 C 1.0798(3) 0.3120(3) 0.34844(14) 0.0421(7) Uani 1 1 d . .
H1A H 1.050390 0.356134 0.306574 0.063 Uiso 1 1 calc R U
H1B H 1.064023 0.206362 0.346550 0.063 Uiso 1 1 calc R U
H1C H 1.183299 0.331938 0.356436 0.063 Uiso 1 1 calc R U
C2 C 1.0012(3) 0.5225(3) 0.41225(13) 0.0297(5) Uani 1 1 d . .
C3 C 1.0926(3) 0.6182(3) 0.37599(13) 0.0330(5) Uani 1 1 d . .
H3 H 1.152558 0.580373 0.341954 0.040 Uiso 1 1 calc R U
C4 C 1.0952(3) 0.7705(3) 0.39016(13) 0.0344(6) Uani 1 1 d . .
C5 C 1.0048(3) 0.8310(3) 0.44073(13) 0.0348(6) Uani 1 1 d . .
C6 C 0.9158(3) 0.7344(3) 0.47627(13) 0.0301(5) Uani 1 1 d . .
C7 C 0.9124(3) 0.5815(3) 0.46388(13) 0.0299(5) Uani 1 1 d . .
C8 C 1.2754(4) 0.8141(4) 0.30432(17) 0.0523(8) Uani 1 1 d . .
H8A H 1.346084 0.744047 0.321887 0.078 Uiso 1 1 calc R U
H8B H 1.327354 0.895896 0.283977 0.078 Uiso 1 1 calc R U
H8C H 1.214200 0.765981 0.271265 0.078 Uiso 1 1 calc R U
C9 C 0.8144(3) 0.5154(3) 0.51343(13) 0.0299(5) Uani 1 1 d . .
C10 C 0.7675(3) 0.6482(3) 0.55993(13) 0.0312(5) Uani 1 1 d . .
C11 C 0.8377(3) 0.6390(3) 0.63083(13) 0.0375(6) Uani 1 1 d . .
H11 H 0.808077 0.728977 0.655248 0.045 Uiso 1 1 calc R U
C12 C 1.0070(4) 0.6356(4) 0.62928(17) 0.0521(8) Uani 1 1 d . .
H12A H 1.044652 0.636010 0.674393 0.078 Uiso 1 1 calc R U
H12B H 1.043276 0.721589 0.605780 0.078 Uiso 1 1 calc R U
H12C H 1.039830 0.547059 0.606690 0.078 Uiso 1 1 calc R U
C13 C 0.7715(4) 0.5061(4) 0.66810(15) 0.0471(7) Uani 1 1 d . .
H13A H 0.818804 0.416041 0.651672 0.057 Uiso 1 1 calc R U
H13B H 0.795787 0.515379 0.715385 0.057 Uiso 1 1 calc R U
C14 C 0.6070(4) 0.4889(4) 0.66144(16) 0.0497(8) Uani 1 1 d . .
C15 C 0.5284(3) 0.5803(3) 0.61320(17) 0.0447(7) Uani 1 1 d . .
H15 H 0.424962 0.584614 0.614989 0.054 Uiso 1 1 calc R U
C16 C 0.6003(3) 0.6589(3) 0.56592(14) 0.0371(6) Uani 1 1 d . .
C17 C 0.3810(4) 0.7624(4) 0.5185(2) 0.0643(10) Uani 1 1 d . .
H17A H 0.335162 0.668796 0.507739 0.096 Uiso 1 1 calc R U
H17B H 0.352918 0.835444 0.485695 0.096 Uiso 1 1 calc R U
H17C H 0.348494 0.794222 0.562166 0.096 Uiso 1 1 calc R U
Cl1 Cl 1.00640(11) 1.01789(8) 0.46021(5) 0.0542(2) Uani 1 1 d . .
O1 O 0.9925(2) 0.3742(2) 0.40190(9) 0.0372(4) Uani 1 1 d . .
O2 O 1.1835(2) 0.8684(2) 0.35774(11) 0.0462(5) Uani 1 1 d . .
O3 O 0.7762(2) 0.3882(2) 0.52209(10) 0.0421(5) Uani 1 1 d . .
O4 O 0.8270(2) 0.77996(19) 0.52752(9) 0.0357(4) Uani 1 1 d . .
O5 O 0.5406(2) 0.7454(2) 0.51855(12) 0.0505(5) Uani 1 1 d . .
O6 O 0.5413(3) 0.3974(3) 0.69622(16) 0.0819(9) Uani 1 1 d . .

loop_
_atom_site_aniso_label
_atom_site_aniso_U_11
_atom_site_aniso_U_22
_atom_site_aniso_U_33
_atom_site_aniso_U_23
_atom_site_aniso_U_13
_atom_site_aniso_U_12
C1 0.0468(16) 0.0438(16) 0.0356(16) -0.0066(12) 0.0093(12) -0.0004(12)
C2 0.0308(12) 0.0303(13) 0.0281(13) 0.0005(10) -0.0014(10) 0.0006(10)
C3 0.0310(13) 0.0399(14) 0.0283(13) 0.0022(11) 0.0023(10) -0.0011(10)
C4 0.0321(13) 0.0418(15) 0.0294(14) 0.0090(11) -0.0041(10) -0.0087(11)
C5 0.0399(15) 0.0309(13) 0.0335(14) 0.0043(10) -0.0057(11) -0.0070(11)
C6 0.0308(13) 0.0319(13) 0.0275(13) 0.0002(10) -0.0017(10) 0.0004(10)
C7 0.0333(13) 0.0292(12) 0.0273(12) 0.0029(10) 0.0001(10) -0.0027(9)
C8 0.0434(17) 0.065(2) 0.0481(18) 0.0120(16) 0.0126(14) -0.0118(14)
C9 0.0331(13) 0.0315(13) 0.0250(12) 0.0005(10) -0.0015(10) -0.0032(10)
C10 0.0346(14) 0.0286(13) 0.0306(13) -0.0007(10) 0.0030(11) -0.0040(10)
C11 0.0433(16) 0.0409(15) 0.0283(13) -0.0053(11) -0.0012(12) -0.0046(12)
C12 0.0448(18) 0.065(2) 0.0468(18) -0.0102(16) -0.0098(14) 0.0019(14)
C13 0.068(2) 0.0466(17) 0.0268(15) 0.0014(13) 0.0008(14) -0.0043(14)
C14 0.062(2) 0.0435(17) 0.0437(18) -0.0075(14) 0.0238(16) -0.0094(14)
C15 0.0359(15) 0.0460(16) 0.0524(18) -0.0112(14) 0.0111(13) -0.0044(12)
C16 0.0376(14) 0.0373(14) 0.0365(15) -0.0104(11) 0.0015(11) -0.0024(11)
C17 0.0414(18) 0.066(2) 0.085(3) -0.023(2) -0.0189(18) 0.0106(15)
Cl1 0.0727(5) 0.0321(3) 0.0578(5) 0.0003(4) 0.0068(4) -0.0143(3)
O1 0.0451(11) 0.0317(10) 0.0346(10) -0.0022(8) 0.0102(8) -0.0005(8)
O2 0.0490(12) 0.0475(12) 0.0422(12) 0.0088(9) 0.0066(9) -0.0174(9)
O3 0.0560(13) 0.0315(10) 0.0388(11) -0.0001(8) 0.0118(9) -0.0084(9)
O4 0.0430(11) 0.0286(9) 0.0355(11) -0.0007(8) 0.0067(8) -0.0031(7)
O5 0.0429(12) 0.0528(13) 0.0559(14) -0.0014(11) -0.0115(10) 0.0029(9)
O6 0.088(2) 0.0718(18) 0.086(2) 0.0214(15) 0.0401(17) -0.0111(15)

loop_
_atom_type_symbol
_atom_type_description
_atom_type_scat_dispersion_real
_atom_type_scat_dispersion_imag
_atom_type_scat_source
C C 0.0033 0.0016 'International Tables Vol C Tables 4.2.6.8 and 6.1.1.4'
H H 0.0000 0.0000 'International Tables Vol C Tables 4.2.6.8 and 6.1.1.4'
O O 0.0106 0.0060 'International Tables Vol C Tables 4.2.6.8 and 6.1.1.4'
Cl Cl 0.1484 0.1585 'International Tables Vol C Tables 4.2.6.8 and 6.1.1.4'

loop_
_geom_angle_atom_site_label_1
_geom_angle_atom_site_label_2
_geom_angle_atom_site_label_3
_geom_angle
O1 C1 H1A 109.5
O1 C1 H1B 109.5
H1A C1 H1B 109.5
O1 C1 H1C 109.5
H1A C1 H1C 109.5
H1B C1 H1C 109.5
O1 C2 C3 124.4(2)
O1 C2 C7 116.8(2)
C3 C2 C7 118.8(2)
C2 C3 C4 120.7(2)
C2 C3 H3 119.7
C4 C3 H3 119.7
O2 C4 C3 123.5(2)
O2 C4 C5 115.6(2)
C3 C4 C5 121.0(2)
C6 C5 C4 117.5(2)
C6 C5 Cl1 120.2(2)
C4 C5 Cl1 122.3(2)
O4 C6 C5 122.5(2)
O4 C6 C7 114.6(2)
C5 C6 C7 122.9(2)
C6 C7 C2 119.2(2)
C6 C7 C9 107.2(2)
C2 C7 C9 133.5(2)
O2 C8 H8A 109.5
O2 C8 H8B 109.5
H8A C8 H8B 109.5
O2 C8 H8C 109.5
H8A C8 H8C 109.5
H8B C8 H8C 109.5
O3 C9 C7 131.2(2)
O3 C9 C10 124.1(2)
C7 C9 C10 104.7(2)
O4 C10 C16 110.5(2)
O4 C10 C11 107.4(2)
C16 C10 C11 109.7(2)
O4 C10 C9 105.01(19)
C16 C10 C9 111.2(2)
C11 C10 C9 112.9(2)
C12 C11 C13 112.5(3)
C12 C11 C10 112.9(2)
C13 C11 C10 109.1(2)
C12 C11 H11 107.3
C13 C11 H11 107.3
C10 C11 H11 107.3
C11 C12 H12A 109.5
C11 C12 H12B 109.5
H12A C12 H12B 109.5
C11 C12 H12C 109.5
H12A C12 H12C 109.5
H12B C12 H12C 109.5
C14 C13 C11 115.0(3)
C14 C13 H13A 108.5
C11 C13 H13A 108.5
C14 C13 H13B 108.5
C11 C13 H13B 108.5
H13A C13 H13B 107.5
O6 C14 C15 121.4(3)
O6 C14 C13 119.7(3)
C15 C14 C13 118.9(3)
C16 C15 C14 121.9(3)
C16 C15 H15 119.0
C14 C15 H15 119.0
O5 C16 C15 127.5(3)
O5 C16 C10 112.4(2)
C15 C16 C10 120.1(3)
O5 C17 H17A 109.5
O5 C17 H17B 109.5
H17A C17 H17B 109.5
O5 C17 H17C 109.5
H17A C17 H17C 109.5
H17B C17 H17C 109.5
C2 O1 C1 117.8(2)
C4 O2 C8 118.2(2)
C6 O4 C10 107.76(19)
C16 O5 C17 117.5(3)

loop_
_geom_bond_atom_site_label_1
_geom_bond_atom_site_label_2
_geom_bond_distance
C1 O1 1.435(3)
C1 H1A 0.9600
C1 H1B 0.9600
C1 H1C 0.9600
C2 O1 1.349(3)
C2 C3 1.390(4)
C2 C7 1.405(4)
C3 C4 1.397(4)
C3 H3 0.9300
C4 O2 1.349(3)
C4 C5 1.403(4)
C5 C6 1.375(4)
C5 Cl1 1.723(3)
C6 O4 1.358(3)
C6 C7 1.395(3)
C7 C9 1.450(3)
C8 O2 1.431(4)
C8 H8A 0.9600
C8 H8B 0.9600
C8 H8C 0.9600
C9 O3 1.205(3)
C9 C10 1.567(4)
C10 O4 1.450(3)
C10 C16 1.509(4)
C10 C11 1.548(4)
C11 C12 1.521(4)
C11 C13 1.526(4)
C11 H11 0.9800
C12 H12A 0.9600
C12 H12B 0.9600
C12 H12C 0.9600
C13 C14 1.492(5)
C13 H13A 0.9700
C13 H13B 0.9700
C14 O6 1.226(4)
C14 C15 1.447(5)
C15 C16 1.343(4)
C15 H15 0.9300
C16 O5 1.335(4)
C17 O5 1.442(4)
C17 H17A 0.9600
C17 H17B 0.9600
C17 H17C 0.9600
